data_7036920
loop_
_publ_author_name
'Jicheng Zhu'
'Zhiguo Xia'
'Yuanyuan Zhang'
'Maxim S. Molokeev'
'Quanlin Liu'

_publ_section_title
;
 Structural phase transitions and photoluminescence properties of Eu3+
 doped Ca(2-x)BaxLaNbO6 phosphors
;
_journal_issue 0
_journal_name_full 'Dalton Transactions'
_journal_page_first 18536
_journal_page_last 18543
_journal_paper_doi 10.1039/c5dt03430b
_journal_volume 44
_journal_year 2015
_chemical_formula_moiety 'Ba0.60 La2 Nb2 O12, 3.4(Ca)'
_chemical_formula_sum 'Ba0.6 Ca3.4 La2 Nb2 O12'
_chemical_formula_weight 874.31
_space_group_IT_number 14
_symmetry_cell_setting monoclinic
_symmetry_space_group_name_Hall '-P 2yn'
_symmetry_space_group_name_H-M 'P 1 21/n 1'
_cell_angle_alpha 90
_cell_angle_beta 90.1512(79)
_cell_angle_gamma 90
_cell_formula_units_Z 1
_cell_length_a 5.62249(48)
_cell_length_b 5.86915(51)
_cell_length_c 8.12955(67)
_cell_measurement_temperature 300
_cell_volume 268.27(4)
_diffrn_ambient_temperature 300
_diffrn_measurement_device_type
;
D8 ADVANCE Bruker
;
_diffrn_radiation_monochromator none
_diffrn_radiation_probe x-ray
_diffrn_radiation_type
;
 Cu K\a~1~~2~
;
_exptl_absorpt_coefficient_mu 108.945
_exptl_crystal_density_diffrn 5.4547(38)
_pd_char_colour
;
colourless
;
_pd_meas_2theta_range_inc 0.02
_pd_meas_2theta_range_max 100
_pd_meas_2theta_range_min 10
_pd_meas_scan_method step
_pd_proc_ls_pref_orient_corr
;
no preferred orientation
;
_pd_proc_ls_profile_function PearsonVII
_pd_proc_ls_prof_R_factor 11.289
_pd_proc_ls_prof_wR_expected 11.794
_pd_proc_ls_prof_wR_factor 14.457
_pd_proc_number_of_points 4500
_pd_spec_mount_mode reflection
_refine_ls_goodness_of_fit_all 1.226
_refine_ls_R_I_factor 4.34
_refine_ls_shift/su_max 0.01000
_cod_data_source_file Ba0p3Ca1p7LaNbO6_Eu.cif
_cod_data_source_block a
_cod_original_cell_volume 268.268(39)
_cod_original_sg_symbol_Hall
;
-P 2yn
;
_cod_original_sg_symbol_H-M P21/n
_cod_original_formula_sum
;
Ba0.60 Ca3.40 La2 Nb2 O12
;
_cod_database_code 7036920
_cod_database_fobs_code 7036920

loop_
_symmetry_equiv_pos_as_xyz
'x, y, z'
'-x, -y, -z'
'-x+1/2, y+1/2, -z+1/2'
'x+1/2, -y+1/2, z+1/2'

loop_
_atom_site_label
_atom_site_type_symbol
_atom_site_fract_x
_atom_site_fract_y
_atom_site_fract_z
_atom_site_occupancy
_atom_site_B_iso_or_equiv
Nb Nb 0 0 0 1 0.51(29)
Ca1 Ca 0.5 0.5 0 1 0.53(52)
Ca2 Ca -0.0179(11) 0.44448(56) 0.25804(76) 0.35 2.26(30)
La2 La -0.0179(11) 0.44448(56) 0.25804(76) 0.5 2.26(30)
Ba2 Ba -0.0179(11) 0.44448(56) 0.25804(76) 0.15 2.26(30)
O1 O 0.7125(69) 0.2119(73) 0.0472(57) 1 3.07(82)
O2 O 0.6871(59) 0.2225(67) 0.4156(59) 1 3.07(82)
O3 O 0.1117(45) 0.0740(51) 0.2248(54) 1 3.07(82)

loop_
_diffrn_radiation_wavelength
_diffrn_radiation_wavelength_wt
1.5406 1.0000
1.5443 0.5000

loop_
_geom_angle_atom_site_label_1
_geom_angle_atom_site_label_2
_geom_angle_atom_site_label_3
_geom_angle
_geom_angle_site_symmetry_1
_geom_angle_site_symmetry_3
O1 Nb O2 90.8(15) 1_455 3_545
O1 Nb O3 86.7(15) 1_455 1_555
O2 Nb O3 91.6(16) 3_545 1_555
O1 Ca1 O2 88.2(15) 1_555 3_655
O1 Ca1 O3 97.3(15) 1_555 3_555
O2 Ca1 O3 79.5(15) 3_655 3_555
O1 Ca2 O1 118.9(25) 1_455 3_555
O1 Ca2 O1 128.8(33) 1_455 4_455
O1 Ca2 O2 71.4(18) 1_455 1_455
O1 Ca2 O2 75.1(17) 1_455 3_555
O1 Ca2 O2 58.9(26) 1_455 4_454
O1 Ca2 O3 67.7(19) 1_455 1_555
O1 Ca2 O3 137.5(36) 1_455 3_555
O1 Ca2 O1 82.9(14) 3_555 4_455
O1 Ca2 O2 72.9(18) 3_555 1_455
O1 Ca2 O2 76.5(17) 3_555 3_555
O1 Ca2 O3 144.1(47) 3_555 1_555
O1 Ca2 O3 100.5(14) 3_555 3_555
O1 Ca2 O2 72.8(18) 4_455 1_455
O1 Ca2 O2 117.5(24) 4_455 4_454
O1 Ca2 O3 69.4(18) 4_455 1_555
O1 Ca2 O3 67.9(18) 4_455 3_555
O2 Ca2 O2 113.9(21) 1_455 3_555
O2 Ca2 O2 122.6(27) 1_455 4_454
O2 Ca2 O3 77.1(14) 1_455 1_555
O2 Ca2 O3 140.7(38) 1_455 3_555
O2 Ca2 O2 80.5(15) 3_555 4_454
O2 Ca2 O3 135.1(35) 3_555 1_555
O2 Ca2 O3 101.4(13) 3_555 3_555
O2 Ca2 O3 59.4(24) 4_454 1_555
O2 Ca2 O3 78.6(13) 4_454 3_555
O3 Ca2 O3 90.26(97) 1_555 3_555
O1 La2 O1 118.9(25) 1_455 3_555
O1 La2 O1 128.8(33) 1_455 4_455
O1 La2 O2 71.4(18) 1_455 1_455
O1 La2 O2 75.1(17) 1_455 3_555
O1 La2 O2 58.9(26) 1_455 4_454
O1 La2 O3 67.7(19) 1_455 1_555
O1 La2 O3 137.5(36) 1_455 3_555
O1 La2 O1 82.9(14) 3_555 4_455
O1 La2 O2 72.9(18) 3_555 1_455
O1 La2 O2 76.5(17) 3_555 3_555
O1 La2 O3 144.1(47) 3_555 1_555
O1 La2 O3 100.5(14) 3_555 3_555
O1 La2 O2 72.8(18) 4_455 1_455
O1 La2 O2 117.5(24) 4_455 4_454
O1 La2 O3 69.4(18) 4_455 1_555
O1 La2 O3 67.9(18) 4_455 3_555
O2 La2 O2 113.9(21) 1_455 3_555
O2 La2 O2 122.6(27) 1_455 4_454
O2 La2 O3 77.1(14) 1_455 1_555
O2 La2 O3 140.7(38) 1_455 3_555
O2 La2 O2 80.5(15) 3_555 4_454
O2 La2 O3 135.1(35) 3_555 1_555
O2 La2 O3 101.4(13) 3_555 3_555
O2 La2 O3 59.4(24) 4_454 1_555
O2 La2 O3 78.6(13) 4_454 3_555
O3 La2 O3 90.26(97) 1_555 3_555
O1 Ba2 O1 118.9(25) 1_455 3_555
O1 Ba2 O1 128.8(33) 1_455 4_455
O1 Ba2 O2 71.4(18) 1_455 1_455
O1 Ba2 O2 75.1(17) 1_455 3_555
O1 Ba2 O2 58.9(26) 1_455 4_454
O1 Ba2 O3 67.7(19) 1_455 1_555
O1 Ba2 O3 137.5(36) 1_455 3_555
O1 Ba2 O1 82.9(14) 3_555 4_455
O1 Ba2 O2 72.9(18) 3_555 1_455
O1 Ba2 O2 76.5(17) 3_555 3_555
O1 Ba2 O3 144.1(47) 3_555 1_555
O1 Ba2 O3 100.5(14) 3_555 3_555
O1 Ba2 O2 72.8(18) 4_455 1_455
O1 Ba2 O2 117.5(24) 4_455 4_454
O1 Ba2 O3 69.4(18) 4_455 1_555
O1 Ba2 O3 67.9(18) 4_455 3_555
O2 Ba2 O2 113.9(21) 1_455 3_555
O2 Ba2 O2 122.6(27) 1_455 4_454
O2 Ba2 O3 77.1(14) 1_455 1_555
O2 Ba2 O3 140.7(38) 1_455 3_555
O2 Ba2 O2 80.5(15) 3_555 4_454
O2 Ba2 O3 135.1(35) 3_555 1_555
O2 Ba2 O3 101.4(13) 3_555 3_555
O2 Ba2 O3 59.4(24) 4_454 1_555
O2 Ba2 O3 78.6(13) 4_454 3_555
O3 Ba2 O3 90.26(97) 1_555 3_555

loop_
_geom_bond_atom_site_label_1
_geom_bond_atom_site_label_2
_geom_bond_distance
_geom_bond_site_symmetry_2
Nb O1 2.076(40) 1_455
Nb O2 2.058(39) 3_545
Nb O3 1.979(42) .
Ca1 O1 2.105(42) .
Ca1 O2 2.295(37) 3_655
Ca1 O3 2.366(42) 3_555
Ca2 O1 2.662(43) 1_455
Ca2 O1 2.485(44) 3_555
Ca2 O1 2.834(45) 4_455
Ca2 O2 2.470(40) 1_455
Ca2 O2 2.357(42) 3_555
Ca2 O2 3.171(46) 4_454
Ca2 O3 2.309(30) .
Ca2 O3 2.411(26) 3_555
La2 O1 2.662(43) 1_455
La2 O1 2.485(44) 3_555
La2 O1 2.834(45) 4_455
La2 O2 2.470(40) 1_455
La2 O2 2.357(42) 3_555
La2 O2 3.171(46) 4_454
La2 O3 2.309(30) .
La2 O3 2.411(26) 3_555
Ba2 O1 2.662(43) 1_455
Ba2 O1 2.485(44) 3_555
Ba2 O1 2.834(45) 4_455
Ba2 O2 2.470(40) 1_455
Ba2 O2 2.357(42) 3_555
Ba2 O2 3.171(46) 4_454
Ba2 O3 2.309(30) .
Ba2 O3 2.411(26) 3_555
